data_1568541
loop_
_publ_author_name
'Zhao, Xu'
'Sun, Lu'
'Zhai, Zhouxiao'
'Tian, Di'
'Wang, Ying'
'Zou, Xiaoqin'
'Min, Chungang'
'Zhuang, Changfu'

_publ_section_title
;
 An ultrastable La-MOF for catalytic hydrogen transfer of furfural: <i>in
 situ</i> activation of the surface.
;
_journal_issue 14
_journal_name_full Nanoscale
_journal_page_first 6645
_journal_page_last 6654
_journal_paper_doi 10.1039/d2nr07151g
_journal_volume 15
_journal_year 2023
_chemical_formula_sum 'C9 H0 La0.67 N O4 S'
_chemical_formula_weight 310.77
_space_group_crystal_system trigonal
_space_group_IT_number 147
_space_group_name_Hall '-P 3'
_space_group_name_H-M_alt 'P -3'
_audit_creation_method SHELXL-2014/7
_audit_update_record
;
2022-08-28 deposited with the CCDC.	2023-02-27 downloaded from the CCDC.
;
_cell_angle_alpha 90
_cell_angle_beta 90
_cell_angle_gamma 120
_cell_formula_units_Z 6
_cell_length_a 16.4540(5)
_cell_length_b 16.4540(5)
_cell_length_c 9.7316(6)
_cell_measurement_temperature 293(2)
_cell_volume 2281.70(17)
_computing_structure_refinement 'SHELXL-2014/7 (Sheldrick, 2014)'
_diffrn_ambient_temperature 293(2)
_diffrn_measured_fraction_theta_full 0.961
_diffrn_measured_fraction_theta_max 0.961
_diffrn_radiation_type MoK\a
_diffrn_radiation_wavelength 0.71073
_diffrn_reflns_av_unetI/netI 0.0456
_diffrn_reflns_Laue_measured_fraction_full 0.961
_diffrn_reflns_Laue_measured_fraction_max 0.961
_diffrn_reflns_number 2391
_diffrn_reflns_point_group_measured_fraction_full 0.961
_diffrn_reflns_point_group_measured_fraction_max 0.961
_diffrn_reflns_theta_full 24.486
_diffrn_reflns_theta_max 24.486
_diffrn_reflns_theta_min 2.093
_exptl_absorpt_coefficient_mu 2.030
_exptl_crystal_density_diffrn 1.357
_exptl_crystal_F_000 882
_refine_diff_density_max 5.124
_refine_diff_density_min -2.168
_refine_diff_density_rms 0.280
_refine_ls_extinction_method none
_refine_ls_goodness_of_fit_ref 1.175
_refine_ls_hydrogen_treatment undef
_refine_ls_matrix_type full
_refine_ls_number_parameters 142
_refine_ls_number_reflns 2391
_refine_ls_number_restraints 0
_refine_ls_restrained_S_all 1.175
_refine_ls_R_factor_all 0.0744
_refine_ls_R_factor_gt 0.0744
_refine_ls_shift/su_max 0.123
_refine_ls_shift/su_mean 0.019
_refine_ls_structure_factor_coef Fsqd
_refine_ls_weighting_details 'w=1/[\s^2^(Fo^2^)+(0.1184P)^2^+28.6342P] where P=(Fo^2^+2Fc^2^)/3'
_refine_ls_weighting_scheme calc
_refine_ls_wR_factor_gt 0.2083
_refine_ls_wR_factor_ref 0.2083
_reflns_Friedel_coverage 0.000
_reflns_number_gt 2391
_reflns_number_total 2391
_reflns_threshold_expression 'I > 2\s(I)'
_cod_data_source_file d2nr07151g2.cif
_cod_data_source_block 2
_cod_depositor_comments 'Adding full bibliography for 1568541.cif.'
_cod_original_cell_volume 2281.7(2)
_cod_database_code 1568541
_shelx_shelxl_version_number 2014/7
_shelx_space_group_comment
;
The symmetry employed for this shelxl refinement is uniquely defined
by the following loop, which should always be used as a source of
symmetry information in preference to the above space-group names.
They are only intended as comments.
;

loop_
_space_group_symop_operation_xyz
'x, y, z'
'-y, x-y, z'
'-x+y, -x, z'
'-x, -y, -z'
'y, -x+y, -z'
'x-y, x, -z'

loop_
_atom_site_label
_atom_site_type_symbol
_atom_site_fract_x
_atom_site_fract_y
_atom_site_fract_z
_atom_site_U_iso_or_equiv
_atom_site_adp_type
_atom_site_occupancy
_atom_site_site_symmetry_order
_atom_site_calc_flag
_atom_site_refinement_flags_posn
_atom_site_refinement_flags_adp
_atom_site_refinement_flags_occupancy
_atom_site_disorder_assembly
_atom_site_disorder_group
La1 La 0.6667 0.3333 0.43123(13) 0.0232(4) Uani 1 3 d S T P . .
La2 La 0.6667 0.3333 0.03214(13) 0.0166(4) Uani 1 3 d S T P . .
S1 S 0.6561(2) 0.4830(2) 0.7275(4) 0.0236(8) Uani 1 1 d . . . . .
O1 O 0.5817(7) 0.2248(6) 0.2278(11) 0.027(2) Uani 1 1 d . . . . .
O2 O 0.6683(8) 0.4458(8) -0.1450(12) 0.030(3) Uani 1 1 d . . . . .
O3 O 0.6254(9) 0.4144(8) 0.6157(13) 0.035(3) Uani 1 1 d . . . . .
O4 O 0.7376(8) 0.5702(8) 0.6908(13) 0.036(3) Uani 1 1 d . . . . .
C1 C 0.6894(13) 0.1254(12) -0.0479(18) 0.034(4) Uani 1 1 d . . . . .
C2 C 0.6722(13) 0.0343(14) -0.044(2) 0.043(5) Uani 1 1 d . . . . .
C3 C 0.6154(11) -0.0253(11) 0.0450(17) 0.027(4) Uani 1 1 d . . . . .
C4 C 0.5726(11) 0.0043(10) 0.1456(18) 0.029(4) Uani 1 1 d . . . . .
C5 C 0.5949(10) 0.0983(10) 0.1372(14) 0.018(3) Uani 1 1 d . . . . .
C6 C 0.5549(10) 0.1326(9) 0.2306(17) 0.027(3) Uani 1 1 d . . . . .
C7 C 0.5625(9) 0.5073(9) 0.7470(16) 0.024(3) Uani 1 1 d . . . . .
C8 C 0.4907(12) 0.4692(11) 0.6577(18) 0.031(4) Uani 1 1 d . . . . .
C9 C 0.4180(11) 0.4929(11) 0.6658(17) 0.028(4) Uani 1 1 d . . . . .
N1 N 0.6548(10) 0.1582(9) 0.0450(13) 0.030(3) Uani 1 1 d . . . . .

loop_
_atom_site_aniso_label
_atom_site_aniso_U_11
_atom_site_aniso_U_22
_atom_site_aniso_U_33
_atom_site_aniso_U_23
_atom_site_aniso_U_13
_atom_site_aniso_U_12
La1 0.0263(6) 0.0263(6) 0.0168(7) 0.000 0.000 0.0132(3)
La2 0.0161(5) 0.0161(5) 0.0174(7) 0.000 0.000 0.0081(2)
S1 0.0274(17) 0.0285(17) 0.0214(17) -0.0018(16) -0.0005(16) 0.0188(15)
O1 0.041(5) 0.020(5) 0.024(5) 0.005(5) 0.005(5) 0.017(4)
O2 0.031(6) 0.030(6) 0.034(6) -0.002(5) -0.012(5) 0.019(5)
O3 0.038(7) 0.033(7) 0.047(7) -0.011(6) -0.010(6) 0.029(6)
O4 0.027(6) 0.034(6) 0.045(8) 0.007(5) 0.008(5) 0.015(5)
C1 0.037(9) 0.031(9) 0.031(9) 0.000(7) 0.007(8) 0.015(8)
C2 0.038(11) 0.045(11) 0.051(13) -0.010(9) 0.004(9) 0.023(9)
C3 0.028(9) 0.025(8) 0.026(9) 0.005(7) 0.017(7) 0.011(7)
C4 0.025(8) 0.021(8) 0.049(10) -0.006(7) -0.012(7) 0.017(7)
C5 0.013(7) 0.016(7) 0.016(7) 0.001(6) 0.002(6) -0.001(6)
C6 0.036(8) 0.020(7) 0.023(8) -0.004(7) -0.011(7) 0.014(6)
C7 0.028(7) 0.031(7) 0.024(8) 0.001(7) 0.005(7) 0.023(6)
C8 0.034(9) 0.019(8) 0.039(10) 0.002(7) -0.004(8) 0.013(7)
C9 0.033(8) 0.030(8) 0.036(9) -0.016(7) -0.008(7) 0.027(7)
N1 0.045(8) 0.026(7) 0.028(7) 0.005(6) 0.003(6) 0.025(7)

loop_
_atom_type_symbol
_atom_type_description
_atom_type_scat_dispersion_real
_atom_type_scat_dispersion_imag
_atom_type_scat_source
C C 0.0033 0.0016 'International Tables Vol C Tables 4.2.6.8 and 6.1.1.4'
H H 0.0000 0.0000 'International Tables Vol C Tables 4.2.6.8 and 6.1.1.4'
N N 0.0061 0.0033 'International Tables Vol C Tables 4.2.6.8 and 6.1.1.4'
O O 0.0106 0.0060 'International Tables Vol C Tables 4.2.6.8 and 6.1.1.4'
S S 0.1246 0.1234 'International Tables Vol C Tables 4.2.6.8 and 6.1.1.4'
La La -0.2871 2.4523 'International Tables Vol C Tables 4.2.6.8 and 6.1.1.4'

loop_
_geom_angle_atom_site_label_1
_geom_angle_atom_site_label_2
_geom_angle_atom_site_label_3
_geom_angle
_geom_angle_site_symmetry_1
_geom_angle_site_symmetry_3
_geom_angle_publ_flag
O3 La1 O3 75.0(4) 3_665 2_655 ?
O3 La1 O3 75.0(4) 3_665 . ?
O3 La1 O3 75.0(4) 2_655 . ?
O3 La1 O1 96.1(4) 3_665 2_655 ?
O3 La1 O1 136.1(3) 2_655 2_655 ?
O3 La1 O1 145.2(3) . 2_655 ?
O3 La1 O1 145.2(3) 3_665 . ?
O3 La1 O1 96.1(4) 2_655 . ?
O3 La1 O1 136.1(3) . . ?
O1 La1 O1 66.7(4) 2_655 . ?
O3 La1 O1 136.1(3) 3_665 3_665 ?
O3 La1 O1 145.2(3) 2_655 3_665 ?
O3 La1 O1 96.1(4) . 3_665 ?
O1 La1 O1 66.7(4) 2_655 3_665 ?
O1 La1 O1 66.7(4) . 3_665 ?
O1 La2 O1 68.5(4) 2_655 . ?
O1 La2 O1 68.5(4) 2_655 3_665 ?
O1 La2 O1 68.5(4) . 3_665 ?
O1 La2 O2 131.4(3) 2_655 . ?
O1 La2 O2 147.3(3) . . ?
O1 La2 O2 93.3(4) 3_665 . ?
O1 La2 O2 93.3(4) 2_655 3_665 ?
O1 La2 O2 131.4(3) . 3_665 ?
O1 La2 O2 147.3(3) 3_665 3_665 ?
O2 La2 O2 78.3(4) . 3_665 ?
O1 La2 O2 147.3(3) 2_655 2_655 ?
O1 La2 O2 93.3(4) . 2_655 ?
O1 La2 O2 131.4(3) 3_665 2_655 ?
O2 La2 O2 78.3(4) . 2_655 ?
O2 La2 O2 78.3(4) 3_665 2_655 ?
O1 La2 N1 60.3(3) 2_655 2_655 ?
O1 La2 N1 126.3(4) . 2_655 ?
O1 La2 N1 78.6(4) 3_665 2_655 ?
O2 La2 N1 72.4(4) . 2_655 ?
O2 La2 N1 68.7(4) 3_665 2_655 ?
O2 La2 N1 139.3(4) 2_655 2_655 ?
O1 La2 N1 126.3(4) 2_655 3_665 ?
O1 La2 N1 78.6(4) . 3_665 ?
O1 La2 N1 60.3(3) 3_665 3_665 ?
O2 La2 N1 68.7(4) . 3_665 ?
O2 La2 N1 139.3(4) 3_665 3_665 ?
O2 La2 N1 72.4(4) 2_655 3_665 ?
N1 La2 N1 119.80(4) 2_655 3_665 ?
O1 La2 N1 78.6(4) 2_655 . ?
O1 La2 N1 60.3(3) . . ?
O1 La2 N1 126.3(4) 3_665 . ?
O2 La2 N1 139.3(4) . . ?
O2 La2 N1 72.4(4) 3_665 . ?
O2 La2 N1 68.7(4) 2_655 . ?
N1 La2 N1 119.80(4) 2_655 . ?
N1 La2 N1 119.80(4) 3_665 . ?
O4 S1 O2 112.3(7) . 1_556 ?
O4 S1 O3 112.1(8) . . ?
O2 S1 O3 112.3(7) 1_556 . ?
O4 S1 C7 106.4(6) . . ?
O2 S1 C7 108.9(7) 1_556 . ?
O3 S1 C7 104.4(7) . . ?
C6 O1 La2 124.6(10) . . ?
C6 O1 La1 121.6(9) . . ?
La2 O1 La1 100.1(3) . . ?
S1 O2 La2 161.5(7) 1_554 . ?
S1 O3 La1 148.9(7) . . ?
N1 C1 C2 121.9(17) . . ?
C3 C2 C1 121.5(17) . . ?
C2 C3 C4 119.6(15) . . ?
C5 C4 C3 115.8(15) . . ?
C5 C4 C7 118.5(14) . 5_556 ?
C3 C4 C7 125.7(13) . 5_556 ?
N1 C5 C6 117.6(14) . . ?
N1 C5 C4 123.0(14) . . ?
C6 C5 C4 119.5(13) . . ?
O1 C6 C5 119.0(14) . . ?
O1 C6 C9 119.3(14) . 5_556 ?
C5 C6 C9 121.5(13) . 5_556 ?
C8 C7 C4 121.5(12) . 6_556 ?
C8 C7 S1 118.9(12) . . ?
C4 C7 S1 119.5(11) 6_556 . ?
C7 C8 C9 119.7(15) . . ?
C6 C9 C8 119.3(14) 6_556 . ?
C1 N1 C5 118.0(14) . . ?
C1 N1 La2 124.7(11) . . ?
C5 N1 La2 116.0(10) . . ?

loop_
_geom_bond_atom_site_label_1
_geom_bond_atom_site_label_2
_geom_bond_distance
_geom_bond_site_symmetry_2
_geom_bond_publ_flag
La1 O3 2.523(12) 3_665 ?
La1 O3 2.523(12) 2_655 ?
La1 O3 2.523(12) . ?
La1 O1 2.562(11) 2_655 ?
La1 O1 2.562(11) . ?
La1 O1 2.562(11) 3_665 ?
La2 O1 2.504(10) 2_655 ?
La2 O1 2.504(10) . ?
La2 O1 2.504(10) 3_665 ?
La2 O2 2.520(11) . ?
La2 O2 2.520(11) 3_665 ?
La2 O2 2.520(11) 2_655 ?
La2 N1 2.792(13) 2_655 ?
La2 N1 2.792(13) 3_665 ?
La2 N1 2.792(13) . ?
S1 O4 1.435(12) . ?
S1 O2 1.441(12) 1_556 ?
S1 O3 1.465(12) . ?
S1 C7 1.784(12) . ?
O1 C6 1.353(16) . ?
O2 S1 1.441(12) 1_554 ?
C1 N1 1.32(2) . ?
C1 C2 1.38(3) . ?
C2 C3 1.29(2) . ?
C3 C4 1.43(2) . ?
C4 C5 1.40(2) . ?
C4 C7 1.47(2) 5_556 ?
C5 N1 1.333(19) . ?
C5 C6 1.40(2) . ?
C6 C9 1.41(2) 5_556 ?
C7 C8 1.34(2) . ?
C7 C4 1.47(2) 6_556 ?
C8 C9 1.43(2) . ?
C9 C6 1.41(2) 6_556 ?
